data_7236385
loop_
_publ_author_name
'Xu, Yuangang'
'Shen, Cheng'
'Lin, Qiuhan'
'Wang, Pengcheng'
'Jiang, Chao'
'Lu, Ming'

_publ_section_title
;
 1-Nitro-2-trinitromethyl substituted imidazoles: a new family of high
 performance energetic materials
;
_journal_issue 45
_journal_name_full 'Journal of Materials Chemistry A'
_journal_page_first 17791
_journal_paper_doi 10.1039/C6TA08831G
_journal_volume 4
_journal_year 2016
_chemical_formula_sum 'C8 H10 N6 O8'
_chemical_formula_weight 318.22
_space_group_IT_number 15
_space_group_name_Hall '-C 2yc'
_space_group_name_H-M_alt 'C 1 2/c 1'
_symmetry_cell_setting monoclinic
_symmetry_space_group_name_H-M 'C 1 2/c 1'
_atom_sites_solution_hydrogens geom
_atom_sites_solution_primary direct
_atom_sites_solution_secondary difmap
_audit_creation_method SHELXL-97
_audit_update_record
;
2016-10-26 deposited with the CCDC.
2016-10-27 downloaded from the CCDC.
;
_cell_angle_alpha 90.00
_cell_angle_beta 95.08(3)
_cell_angle_gamma 90.00
_cell_formula_units_Z 8
_cell_length_a 21.390(4)
_cell_length_b 12.501(3)
_cell_length_c 9.957(2)
_cell_measurement_reflns_used 25
_cell_measurement_temperature 293(2)
_cell_measurement_theta_max 13
_cell_measurement_theta_min 9
_cell_volume 2652.0(10)
_computing_structure_refinement 'SHELXL-97 (Sheldrick, 1997)'
_computing_structure_solution 'SHELXS-97 (Sheldrick, 1990)'
_diffrn_ambient_temperature 293(2)
_diffrn_measured_fraction_theta_full 1.000
_diffrn_measured_fraction_theta_max 1.000
_diffrn_measurement_device_type 'Nonius CAD4'
_diffrn_measurement_method \w/2\q
_diffrn_radiation_monochromator graphite
_diffrn_radiation_source 'fine-focus sealed tube'
_diffrn_radiation_type MoK\a
_diffrn_radiation_wavelength 0.71073
_diffrn_reflns_av_R_equivalents 0.0306
_diffrn_reflns_av_sigmaI/netI 0.0390
_diffrn_reflns_limit_h_max 25
_diffrn_reflns_limit_h_min 0
_diffrn_reflns_limit_k_max 15
_diffrn_reflns_limit_k_min 0
_diffrn_reflns_limit_l_max 11
_diffrn_reflns_limit_l_min -12
_diffrn_reflns_number 2490
_diffrn_reflns_theta_full 25.37
_diffrn_reflns_theta_max 25.37
_diffrn_reflns_theta_min 1.89
_diffrn_standards_decay_% 1
_diffrn_standards_interval_count 200
_diffrn_standards_interval_time 2h
_diffrn_standards_number 3
_exptl_absorpt_coefficient_mu 0.144
_exptl_absorpt_correction_T_max 0.9858
_exptl_absorpt_correction_T_min 0.9719
_exptl_absorpt_correction_type psi-scan
_exptl_crystal_density_diffrn 1.594
_exptl_crystal_density_method 'not measured'
_exptl_crystal_description plate
_exptl_crystal_F_000 1312
_exptl_crystal_size_max 0.20
_exptl_crystal_size_mid 0.20
_exptl_crystal_size_min 0.10
_refine_diff_density_max 0.329
_refine_diff_density_min -0.270
_refine_diff_density_rms 0.048
_refine_ls_extinction_method none
_refine_ls_goodness_of_fit_ref 1.018
_refine_ls_hydrogen_treatment constr
_refine_ls_matrix_type full
_refine_ls_number_parameters 199
_refine_ls_number_reflns 2424
_refine_ls_number_restraints 1
_refine_ls_restrained_S_all 1.118
_refine_ls_R_factor_all 0.0921
_refine_ls_R_factor_gt 0.0556
_refine_ls_shift/su_max 0.000
_refine_ls_shift/su_mean 0.000
_refine_ls_structure_factor_coef Fsqd
_refine_ls_weighting_details 'calc w=1/[\s^2^(Fo^2^)+(0.1000P)^2^+0.0000P] where P=(Fo^2^+2Fc^2^)/3'
_refine_ls_weighting_scheme calc
_refine_ls_wR_factor_gt 0.1492
_refine_ls_wR_factor_ref 0.1711
_reflns_number_gt 1565
_reflns_number_total 2424
_reflns_threshold_expression >2sigma(I)
_cod_data_source_file c6ta08831g2.cif
_cod_data_source_block x
_cod_depositor_comments
;
The following automatic conversions were performed:

data item '_symmetry_cell_setting' value 'Monoclinic' was changed to
'monoclinic' in accordance with the
/home/saulius/struct/COD-crude-data/automatic-downloads/DataCite-retrospective/RSC/depositions/lib/dictionaries/cif_core.dic
dictionary named 'cif_core.dic' version 2.4.2 last updated on
2011-04-26.

Automatic conversion script
Id: cif_fix_values 6909 2019-04-08 15:41:33Z antanas 
;
_cod_original_cell_volume 2652.0(9)
_cod_original_sg_symbol_H-M C2/C
_cod_database_code 7236385

loop_
_symmetry_equiv_pos_as_xyz
'x, y, z'
'-x, y, -z+1/2'
'x+1/2, y+1/2, z'
'-x+1/2, y+1/2, -z+1/2'
'-x, -y, -z'
'x, -y, z-1/2'
'-x+1/2, -y+1/2, -z'
'x+1/2, -y+1/2, z-1/2'

loop_
_atom_site_label
_atom_site_type_symbol
_atom_site_fract_x
_atom_site_fract_y
_atom_site_fract_z
_atom_site_U_iso_or_equiv
_atom_site_adp_type
_atom_site_occupancy
_atom_site_symmetry_multiplicity
_atom_site_calc_flag
_atom_site_refinement_flags
O1 O 0.30626(12) 0.9508(2) 0.0678(3) 0.0684(8) Uani 1 1 d .
C1 C 0.34816(16) 0.7366(3) 0.2978(3) 0.0478(8) Uani 1 1 d .
H1A H 0.3139 0.6900 0.2613 0.057 Uiso 1 1 calc R
N2 N 0.41975(13) 0.6996(2) 0.1351(3) 0.0488(7) Uani 1 1 d .
N1 N 0.35148(12) 0.8235(2) 0.1987(3) 0.0471(7) Uani 1 1 d .
O2 O 0.26933(12) 0.9106(2) 0.2564(3) 0.0762(8) Uani 1 1 d .
C2 C 0.3382(2) 0.7515(3) 0.4432(4) 0.0699(11) Uani 1 1 d .
H2B H 0.2977 0.7843 0.4523 0.084 Uiso 1 1 calc R
H2C H 0.3707 0.7973 0.4866 0.084 Uiso 1 1 calc R
N3 N 0.30557(12) 0.8989(2) 0.1723(3) 0.0513(7) Uani 1 1 d .
O3 O 0.29811(13) 0.7618(3) -0.0910(3) 0.1015(12) Uani 1 1 d D
C3 C 0.3411(2) 0.6415(3) 0.5069(4) 0.0712(11) Uani 1 1 d .
H3A H 0.3417 0.6503 0.6038 0.085 Uiso 1 1 calc R
H3B H 0.3028 0.6038 0.4770 0.085 Uiso 1 1 calc R
N4 N 0.33618(14) 0.8187(3) -0.1312(3) 0.0571(8) Uani 1 1 d .
O4 O 0.33416(15) 0.8595(3) -0.2397(3) 0.0890(10) Uani 1 1 d .
C4 C 0.3958(2) 0.5720(3) 0.4784(4) 0.0750(12) Uani 1 1 d .
H4A H 0.3875 0.4995 0.5069 0.090 Uiso 1 1 calc R
H4B H 0.4329 0.5971 0.5324 0.090 Uiso 1 1 calc R
N5 N 0.41849(13) 0.9464(2) -0.0247(3) 0.0501(7) Uani 1 1 d .
O5 O 0.44391(14) 0.9684(2) 0.0854(3) 0.0784(9) Uani 1 1 d .
C5 C 0.4098(3) 0.5694(3) 0.3318(4) 0.0805(13) Uani 1 1 d .
H5A H 0.4513 0.5399 0.3247 0.097 Uiso 1 1 calc R
H5B H 0.3795 0.5241 0.2807 0.097 Uiso 1 1 calc R
N6 N 0.44581(14) 0.7684(2) -0.1034(3) 0.0479(7) Uani 1 1 d .
O6 O 0.41347(13) 1.0018(2) -0.1226(3) 0.0781(9) Uani 1 1 d .
C6 C 0.40653(18) 0.6785(3) 0.2768(3) 0.0565(9) Uani 1 1 d .
H6A H 0.4394 0.7177 0.3313 0.068 Uiso 1 1 calc R
C7 C 0.38843(14) 0.7818(2) 0.0998(3) 0.0385(7) Uani 1 1 d .
O7 O 0.49854(12) 0.8016(2) -0.0833(3) 0.0695(8) Uani 1 1 d .
O8 O 0.42797(14) 0.6916(2) -0.1678(3) 0.0734(8) Uani 1 1 d .
C8 C 0.39517(14) 0.8309(2) -0.0352(3) 0.0396(7) Uani 1 1 d .

loop_
_atom_site_aniso_label
_atom_site_aniso_U_11
_atom_site_aniso_U_22
_atom_site_aniso_U_33
_atom_site_aniso_U_23
_atom_site_aniso_U_13
_atom_site_aniso_U_12
O1 0.0718(17) 0.0716(18) 0.0639(15) 0.0155(14) 0.0177(13) 0.0234(14)
C1 0.0576(19) 0.0461(18) 0.0412(16) 0.0016(14) 0.0133(15) -0.0100(16)
N2 0.0610(17) 0.0443(16) 0.0433(15) 0.0052(12) 0.0184(13) 0.0052(14)
N1 0.0496(15) 0.0510(16) 0.0425(14) 0.0061(12) 0.0148(12) 0.0101(13)
O2 0.0698(16) 0.0834(19) 0.0812(18) 0.0064(16) 0.0392(15) 0.0199(15)
C2 0.075(3) 0.082(3) 0.056(2) 0.006(2) 0.0273(19) 0.005(2)
N3 0.0479(15) 0.0549(17) 0.0526(17) -0.0027(14) 0.0125(13) 0.0024(14)
O3 0.074(2) 0.162(3) 0.0667(19) -0.005(2) -0.0023(15) -0.059(2)
C3 0.096(3) 0.076(3) 0.044(2) 0.0085(18) 0.023(2) -0.017(2)
N4 0.0534(17) 0.070(2) 0.0481(18) -0.0029(15) 0.0040(14) -0.0156(15)
O4 0.115(2) 0.097(2) 0.0493(16) 0.0148(15) -0.0197(16) -0.0096(19)
C4 0.112(3) 0.066(2) 0.050(2) 0.0202(18) 0.020(2) 0.003(2)
N5 0.0536(17) 0.0417(15) 0.0566(18) 0.0015(14) 0.0147(14) -0.0064(13)
O5 0.105(2) 0.0703(19) 0.0613(17) -0.0135(14) 0.0150(15) -0.0380(16)
C5 0.128(4) 0.058(2) 0.060(2) 0.019(2) 0.035(2) 0.020(3)
N6 0.0607(19) 0.0413(15) 0.0439(15) 0.0027(13) 0.0179(13) -0.0006(14)
O6 0.087(2) 0.0590(16) 0.088(2) 0.0347(15) 0.0029(15) -0.0093(15)
C6 0.071(2) 0.057(2) 0.0451(18) 0.0103(15) 0.0217(17) 0.0095(18)
C7 0.0408(15) 0.0358(16) 0.0399(15) -0.0033(13) 0.0093(12) -0.0047(14)
O7 0.0511(15) 0.0738(18) 0.087(2) -0.0016(14) 0.0241(13) -0.0009(14)
O8 0.101(2) 0.0552(16) 0.0674(17) -0.0179(13) 0.0274(15) -0.0062(15)
C8 0.0437(17) 0.0365(16) 0.0392(16) 0.0007(13) 0.0076(13) -0.0048(13)

loop_
_atom_type_symbol
_atom_type_description
_atom_type_scat_dispersion_real
_atom_type_scat_dispersion_imag
_atom_type_scat_source
C C 0.0033 0.0016 'International Tables Vol C Tables 4.2.6.8 and 6.1.1.4'
H H 0.0000 0.0000 'International Tables Vol C Tables 4.2.6.8 and 6.1.1.4'
N N 0.0061 0.0033 'International Tables Vol C Tables 4.2.6.8 and 6.1.1.4'
O O 0.0106 0.0060 'International Tables Vol C Tables 4.2.6.8 and 6.1.1.4'

loop_
_geom_angle_atom_site_label_1
_geom_angle_atom_site_label_2
_geom_angle_atom_site_label_3
_geom_angle
N1 C1 C6 100.2(2)
N1 C1 C2 125.2(3)
C6 C1 C2 113.2(3)
N1 C1 H1A 105.6
C6 C1 H1A 105.6
C2 C1 H1A 105.6
C7 N2 C6 105.6(2)
N3 N1 C7 123.7(3)
N3 N1 C1 124.0(2)
C7 N1 C1 104.9(2)
C1 C2 C3 106.8(3)
C1 C2 H2B 110.4
C3 C2 H2B 110.4
C1 C2 H2C 110.4
C3 C2 H2C 110.4
H2B C2 H2C 108.6
O2 N3 O1 125.8(3)
O2 N3 N1 116.5(3)
O1 N3 N1 117.7(3)
C4 C3 C2 116.7(3)
C4 C3 H3A 108.1
C2 C3 H3A 108.1
C4 C3 H3B 108.1
C2 C3 H3B 108.1
H3A C3 H3B 107.3
O3 N4 O4 126.6(3)
O3 N4 C8 114.0(3)
O4 N4 C8 119.2(3)
C3 C4 C5 114.6(3)
C3 C4 H4A 108.6
C5 C4 H4A 108.6
C3 C4 H4B 108.6
C5 C4 H4B 108.6
H4A C4 H4B 107.6
O6 N5 O5 127.4(3)
O6 N5 C8 119.2(3)
O5 N5 C8 113.3(3)
C6 C5 C4 109.4(3)
C6 C5 H5A 109.8
C4 C5 H5A 109.8
C6 C5 H5B 109.8
C4 C5 H5B 109.8
H5A C5 H5B 108.2
O8 N6 O7 128.0(3)
O8 N6 C8 116.1(3)
O7 N6 C8 116.0(3)
C5 C6 C1 114.6(3)
C5 C6 N2 120.8(3)
C1 C6 N2 106.4(3)
C5 C6 H6A 104.4
C1 C6 H6A 104.4
N2 C6 H6A 104.4
N2 C7 N1 115.0(3)
N2 C7 C8 119.6(3)
N1 C7 C8 125.3(3)
C7 C8 N4 112.5(2)
C7 C8 N5 112.5(2)
N4 C8 N5 112.7(3)
C7 C8 N6 108.4(2)
N4 C8 N6 104.4(2)
N5 C8 N6 105.8(2)

loop_
_geom_bond_atom_site_label_1
_geom_bond_atom_site_label_2
_geom_bond_distance
O1 N3 1.228(4)
C1 N1 1.473(4)
C1 C6 1.476(5)
C1 C2 1.493(5)
C1 H1A 0.9800
N2 C7 1.259(4)
N2 C6 1.487(4)
N1 N3 1.370(4)
N1 C7 1.416(4)
O2 N3 1.199(3)
C2 C3 1.513(5)
C2 H2B 0.9700
C2 H2C 0.9700
O3 N4 1.178(4)
C3 C4 1.504(6)
C3 H3A 0.9700
C3 H3B 0.9700
N4 O4 1.191(4)
N4 C8 1.522(4)
C4 C5 1.516(5)
C4 H4A 0.9700
C4 H4B 0.9700
N5 O6 1.194(3)
N5 O5 1.211(4)
N5 C8 1.528(4)
C5 C6 1.469(5)
C5 H5A 0.9700
C5 H5B 0.9700
N6 O8 1.198(4)
N6 O7 1.202(3)
N6 C8 1.541(4)
C6 H6A 0.9800
C7 C8 1.497(4)

loop_
_geom_torsion_atom_site_label_1
_geom_torsion_atom_site_label_2
_geom_torsion_atom_site_label_3
_geom_torsion_atom_site_label_4
_geom_torsion
C6 C1 N1 N3 176.5(3)
C2 C1 N1 N3 -55.5(5)
C6 C1 N1 C7 25.7(3)
C2 C1 N1 C7 153.7(3)
N1 C1 C2 C3 -177.4(3)
C6 C1 C2 C3 -54.9(4)
C7 N1 N3 O2 164.7(3)
C1 N1 N3 O2 19.2(4)
C7 N1 N3 O1 -17.7(4)
C1 N1 N3 O1 -163.2(3)
C1 C2 C3 C4 48.7(5)
C2 C3 C4 C5 -45.6(6)
C3 C4 C5 C6 44.0(6)
C4 C5 C6 C1 -52.1(5)
C4 C5 C6 N2 178.6(4)
N1 C1 C6 C5 -163.3(3)
C2 C1 C6 C5 61.1(5)
N1 C1 C6 N2 -27.1(3)
C2 C1 C6 N2 -162.7(3)
C7 N2 C6 C5 151.9(4)
C7 N2 C6 C1 19.1(4)
C6 N2 C7 N1 -1.7(4)
C6 N2 C7 C8 174.9(3)
N3 N1 C7 N2 -167.2(3)
C1 N1 C7 N2 -16.2(4)
N3 N1 C7 C8 16.4(5)
C1 N1 C7 C8 167.4(3)
N2 C7 C8 N4 111.6(3)
N1 C7 C8 N4 -72.2(4)
N2 C7 C8 N5 -119.9(3)
N1 C7 C8 N5 56.3(4)
N2 C7 C8 N6 -3.3(4)
N1 C7 C8 N6 172.9(3)
O3 N4 C8 C7 -9.1(4)
O4 N4 C8 C7 175.9(3)
O3 N4 C8 N5 -137.5(3)
O4 N4 C8 N5 47.5(4)
O3 N4 C8 N6 108.2(3)
O4 N4 C8 N6 -66.8(4)
O6 N5 C8 C7 -164.4(3)
O5 N5 C8 C7 19.7(4)
O6 N5 C8 N4 -35.9(4)
O5 N5 C8 N4 148.1(3)
O6 N5 C8 N6 77.5(3)
O5 N5 C8 N6 -98.4(3)
O8 N6 C8 C7 87.5(3)
O7 N6 C8 C7 -91.2(3)
O8 N6 C8 N4 -32.6(3)
O7 N6 C8 N4 148.7(3)
O8 N6 C8 N5 -151.7(3)
O7 N6 C8 N5 29.6(3)
